data_7042090
loop_
_publ_author_name
'Carreira-Barral, Israel'
'Mato-Iglesias, Marta'
'de Blas, Andr\'es'
'Platas-Iglesias, Carlos'
'Tasker, Peter A.'
'Esteban-G\'omez, David'

_publ_section_title
;
 Ditopic receptors containing urea groups for solvent extraction of Cu(ii)
 salts.
;
_journal_issue 10
_journal_name_full 'Dalton transactions (Cambridge, England : 2003)'
_journal_page_first 3192
_journal_page_last 3206
_journal_paper_doi 10.1039/c7dt00093f
_journal_volume 46
_journal_year 2017
_chemical_formula_moiety '(C33 H45 N8 O6 Zn), (N O3), 0.75(CH4 O)'
_chemical_formula_sum 'C33.75 H48 N9 O9.75 Zn'
_chemical_formula_weight 801.18
_space_group_IT_number 15
_symmetry_cell_setting monoclinic
_symmetry_Int_Tables_number 15
_symmetry_space_group_name_Hall '-C 2yc'
_symmetry_space_group_name_H-M 'C 1 2/c 1'
_atom_sites_solution_hydrogens mixed
_atom_sites_solution_primary heavy
_atom_sites_solution_secondary difmap
_audit_conform_dict_location ftp://ftp.iucr.org/pub/cif_core.dic
_audit_conform_dict_name cif_core.dic
_audit_conform_dict_version 2.4.3
_audit_creation_date 2017-02-03T14:02:39-00:00
_audit_creation_method 'WinGX routine CIF_UPDATE'
_audit_update_record
;
2017-02-07 deposited with the CCDC.
2017-02-15 downloaded from the CCDC.
;
_cell_angle_alpha 90
_cell_angle_beta 122.529(2)
_cell_angle_gamma 90
_cell_formula_units_Z 8
_cell_length_a 37.5190(12)
_cell_length_b 10.8462(3)
_cell_length_c 22.2476(7)
_cell_measurement_reflns_used 7145
_cell_measurement_temperature 100(2)
_cell_measurement_theta_max 24.73
_cell_measurement_theta_min 2.49
_cell_measurement_wavelength 0.71073
_cell_volume 7633.1(4)
_computing_cell_refinement 'SAINT V7.68A integration software'
_computing_data_collection 'Bruker APEX2 software'
_computing_data_reduction 'SORTAV (Blessing, 1995)'
_computing_molecular_graphics 'ORTEP-3 for Windows (Farrugia, 2012)'
_computing_publication_material 'WinGX publication routines (Farrugia, 2012)'
_computing_structure_refinement 'SHELXL-2016/6 (Sheldrick, 2016)'
_computing_structure_solution 'SHELXS-2013 (Sheldrick, 2008)'
_diffrn_ambient_temperature 100(2)
_diffrn_detector 'APEX-II CCD'
_diffrn_measured_fraction_theta_full 0.999
_diffrn_measured_fraction_theta_max 0.997
_diffrn_measurement_device '\k-geometry diffractometer'
_diffrn_measurement_device_type 'Bruker APEX-II'
_diffrn_measurement_method '\f or \w oscillation scans'
_diffrn_orient_matrix_UB_11 -0.02509
_diffrn_orient_matrix_UB_12 0.034298
_diffrn_orient_matrix_UB_13 -0.001115
_diffrn_orient_matrix_UB_21 0.019187
_diffrn_orient_matrix_UB_22 0.049613
_diffrn_orient_matrix_UB_23 0.043688
_diffrn_orient_matrix_UB_31 -0.001311
_diffrn_orient_matrix_UB_32 0.069734
_diffrn_orient_matrix_UB_33 -0.030534
_diffrn_radiation_monochromator graphite
_diffrn_radiation_probe x-ray
_diffrn_radiation_type MoK\a
_diffrn_radiation_wavelength 0.71073
_diffrn_reflns_av_R_equivalents 0.0802
_diffrn_reflns_av_unetI/netI 0.056
_diffrn_reflns_Laue_measured_fraction_full 0.999
_diffrn_reflns_Laue_measured_fraction_max 0.997
_diffrn_reflns_limit_h_max 49
_diffrn_reflns_limit_h_min -50
_diffrn_reflns_limit_k_max 14
_diffrn_reflns_limit_k_min -14
_diffrn_reflns_limit_l_max 29
_diffrn_reflns_limit_l_min -27
_diffrn_reflns_number 65309
_diffrn_reflns_point_group_measured_fraction_full 0.999
_diffrn_reflns_point_group_measured_fraction_max 0.997
_diffrn_reflns_theta_full 25.242
_diffrn_reflns_theta_max 28.383
_diffrn_reflns_theta_min 1.985
_diffrn_source 'sealed x-ray tube'
_diffrn_standards_number 0
_exptl_absorpt_coefficient_mu 0.71
_exptl_absorpt_correction_T_max 0.908
_exptl_absorpt_correction_T_min 0.824
_exptl_absorpt_correction_type multi-scan
_exptl_absorpt_process_details
;
SADABS-2008/1 - Bruker AXS area detector scaling and absorption correction
;
_exptl_crystal_colour colourless
_exptl_crystal_density_diffrn 1.394
_exptl_crystal_density_method 'not measured'
_exptl_crystal_description hexagonal
_exptl_crystal_F_000 3372
_exptl_crystal_size_max 0.25
_exptl_crystal_size_mid 0.25
_exptl_crystal_size_min 0.05
_refine_diff_density_max 1.435
_refine_diff_density_min -0.746
_refine_diff_density_rms 0.09
_refine_ls_extinction_method none
_refine_ls_goodness_of_fit_ref 1.048
_refine_ls_hydrogen_treatment mixed
_refine_ls_matrix_type full
_refine_ls_number_constraints 0
_refine_ls_number_parameters 626
_refine_ls_number_reflns 9555
_refine_ls_number_restraints 182
_refine_ls_restrained_S_all 1.049
_refine_ls_R_factor_all 0.091
_refine_ls_R_factor_gt 0.0542
_refine_ls_shift/su_max 0
_refine_ls_shift/su_mean 0
_refine_ls_structure_factor_coef Fsqd
_refine_ls_weighting_details 'w=1/[\s^2^(Fo^2^)+(0.0815P)^2^+14.4296P] where P=(Fo^2^+2Fc^2^)/3'
_refine_ls_weighting_scheme calc
_refine_ls_wR_factor_gt 0.1414
_refine_ls_wR_factor_ref 0.1637
_reflns_Friedel_coverage 0
_reflns_number_gt 6540
_reflns_number_total 9555
_reflns_threshold_expression 'I > 2\s(I)'
_cod_data_source_file c7dt00093f2.cif
_cod_data_source_block shelx
_cod_depositor_comments 'Adding full bibliography for 7042087--7042090.cif.'
_cod_original_sg_symbol_H-M 'C 2/c'
_cod_database_code 7042090
_shelx_estimated_absorpt_t_min 0.843
_shelx_estimated_absorpt_t_max 0.965

loop_
_symmetry_equiv_pos_as_xyz
'x, y, z'
'-x, y, -z+1/2'
'x+1/2, y+1/2, z'
'-x+1/2, y+1/2, -z+1/2'
'-x, -y, -z'
'x, -y, z-1/2'
'-x+1/2, -y+1/2, -z'
'x+1/2, -y+1/2, z-1/2'

loop_
_atom_site_label
_atom_site_type_symbol
_atom_site_fract_x
_atom_site_fract_y
_atom_site_fract_z
_atom_site_U_iso_or_equiv
_atom_site_adp_type
_atom_site_occupancy
_atom_site_site_symmetry_order
_atom_site_calc_flag
_atom_site_refinement_flags_posn
_atom_site_refinement_flags_adp
_atom_site_refinement_flags_occupancy
_atom_site_disorder_assembly
_atom_site_disorder_group
Zn1 Zn 0.21235(2) 0.17947(3) 0.26950(2) 0.02064(11) Uani 1 1 d . . . . .
C1A C 0.4361(6) 0.4190(14) 0.7094(6) 0.034(3) Uani 0.574(6) 1 d . . P A 1
H1A H 0.441312 0.337478 0.727929 0.04 Uiso 0.574(6) 1 calc R U P A 1
C2A C 0.4550(4) 0.5181(10) 0.7521(7) 0.039(2) Uani 0.574(6) 1 d . . P A 1
C3A C 0.4494(4) 0.6383(10) 0.7295(7) 0.048(2) Uani 0.574(6) 1 d . . P A 1
H3A H 0.463983 0.703502 0.762332 0.058 Uiso 0.574(6) 1 calc R U P A 1
C4A C 0.4225(4) 0.6615(9) 0.6588(8) 0.052(3) Uani 0.574(6) 1 d . . P A 1
H4A H 0.417476 0.743975 0.641822 0.062 Uiso 0.574(6) 1 calc R U P A 1
C5A C 0.4024(4) 0.5658(11) 0.6118(6) 0.046(3) Uani 0.574(6) 1 d . . P A 1
H5A H 0.384393 0.581714 0.562232 0.055 Uiso 0.574(6) 1 calc R U P A 1
C6A C 0.4089(5) 0.4424(12) 0.6381(7) 0.033(3) Uani 0.574(6) 1 d . . P A 1
N1A N 0.4826(3) 0.4932(10) 0.8289(5) 0.041(2) Uani 0.574(6) 1 d . . P A 1
O1A O 0.5068(2) 0.5741(8) 0.8678(5) 0.065(2) Uani 0.574(6) 1 d . . P A 1
O2A O 0.4791(4) 0.3947(9) 0.8505(5) 0.058(2) Uani 0.574(6) 1 d . . P A 1
N2A N 0.3874(6) 0.3443(18) 0.5865(5) 0.0269(18) Uani 0.574(6) 1 d . . P A 1
C1B C 0.4279(7) 0.4299(18) 0.6882(8) 0.023(3) Uani 0.426(6) 1 d . . P A 2
H1B H 0.435648 0.3511 0.710206 0.027 Uiso 0.426(6) 1 calc R U P A 2
C2B C 0.4435(5) 0.5352(15) 0.7267(7) 0.034(3) Uani 0.426(6) 1 d . . P A 2
C3B C 0.4349(5) 0.6530(13) 0.6973(9) 0.037(3) Uani 0.426(6) 1 d . . P A 2
H3B H 0.446721 0.724407 0.726126 0.044 Uiso 0.426(6) 1 calc R U P A 2
C4B C 0.4087(5) 0.6609(14) 0.6247(7) 0.038(3) Uani 0.426(6) 1 d . . P A 2
H4B H 0.403045 0.739549 0.602656 0.046 Uiso 0.426(6) 1 calc R U P A 2
C5B C 0.3903(4) 0.5586(14) 0.5830(7) 0.030(2) Uani 0.426(6) 1 d . . P A 2
H5B H 0.371215 0.567434 0.532951 0.036 Uiso 0.426(6) 1 calc R U P A 2
C6B C 0.3994(7) 0.443(2) 0.6134(7) 0.025(3) Uani 0.426(6) 1 d . . P A 2
N2B N 0.3812(9) 0.344(3) 0.5664(8) 0.0269(18) Uani 0.426(6) 1 d . . P A 2
N1B N 0.4716(4) 0.5201(12) 0.8011(8) 0.044(3) Uani 0.426(6) 1 d . . P A 2
O1B O 0.4875(4) 0.6134(11) 0.8410(7) 0.077(4) Uani 0.426(6) 1 d . . P A 2
O2B O 0.4827(6) 0.4147(16) 0.8302(8) 0.070(4) Uani 0.426(6) 1 d . . P A 2
C7 C 0.37043(10) 0.2405(3) 0.59455(19) 0.0290(7) Uani 1 1 d . . . . .
C8 C 0.33700(10) 0.0398(3) 0.54273(17) 0.0244(6) Uani 1 1 d . . . . .
C9 C 0.35302(10) -0.0236(3) 0.60690(17) 0.0276(7) Uani 1 1 d . . . . .
H9 H 0.375019 0.012004 0.650162 0.033 Uiso 1 1 calc R U . . .
C10 C 0.33704(11) -0.1378(3) 0.60780(19) 0.0328(7) Uani 1 1 d . . . . .
H10 H 0.347291 -0.178735 0.65191 0.039 Uiso 1 1 calc R U . . .
C11 C 0.30635(11) -0.1926(3) 0.54520(19) 0.0344(8) Uani 1 1 d . . . . .
H11 H 0.295902 -0.272136 0.545712 0.041 Uiso 1 1 calc R U . . .
C12 C 0.29096(11) -0.1306(3) 0.48166(18) 0.0304(7) Uani 1 1 d . . . . .
H12 H 0.27022 -0.169507 0.438468 0.037 Uiso 1 1 calc R U . . .
C13 C 0.30493(10) -0.0121(3) 0.47878(16) 0.0255(7) Uani 1 1 d . . . . .
C14 C 0.28456(9) 0.0510(3) 0.40619(16) 0.0248(6) Uani 1 1 d . . . . .
H14A H 0.306661 0.099222 0.40528 0.03 Uiso 1 1 calc R U . . .
H14B H 0.27486 -0.013894 0.369294 0.03 Uiso 1 1 calc R U . . .
C15 C 0.21511(10) 0.0766(3) 0.39312(16) 0.0233(6) Uani 1 1 d . . . . .
H15A H 0.194839 0.140085 0.388571 0.028 Uiso 1 1 calc R U . . .
H15B H 0.228396 0.03911 0.441076 0.028 Uiso 1 1 calc R U . . .
C16 C 0.19160(10) -0.0222(3) 0.33665(16) 0.0245(6) Uani 1 1 d . . . . .
H16A H 0.210789 -0.092267 0.345769 0.029 Uiso 1 1 calc R U . . .
H16B H 0.167531 -0.053177 0.338937 0.029 Uiso 1 1 calc R U . . .
C17 C 0.13152(9) 0.0727(3) 0.22854(16) 0.0244(6) Uani 1 1 d . . . . .
H17A H 0.12783 0.124691 0.261373 0.029 Uiso 1 1 calc R U . . .
H17B H 0.112281 0.000997 0.214482 0.029 Uiso 1 1 calc R U . . .
C18 C 0.12080(10) 0.1462(3) 0.16315(17) 0.0249(6) Uani 1 1 d . . . . .
H18A H 0.12102 0.091049 0.127892 0.03 Uiso 1 1 calc R U . . .
H18B H 0.092007 0.180958 0.141107 0.03 Uiso 1 1 calc R U . . .
C19 C 0.14371(10) 0.3511(3) 0.21633(17) 0.0243(6) Uani 1 1 d . . . . .
H19A H 0.136325 0.318058 0.249763 0.029 Uiso 1 1 calc R U . . .
H19B H 0.119475 0.400396 0.179717 0.029 Uiso 1 1 calc R U . . .
C20 C 0.18221(10) 0.4330(3) 0.25657(18) 0.0284(7) Uani 1 1 d . . . . .
H20A H 0.187343 0.474964 0.222384 0.034 Uiso 1 1 calc R U . . .
H20B H 0.177074 0.496952 0.282793 0.034 Uiso 1 1 calc R U . . .
C21 C 0.22808(10) 0.3545(3) 0.38024(17) 0.0262(7) Uani 1 1 d . . . . .
H21A H 0.201685 0.334076 0.378041 0.031 Uiso 1 1 calc R U . . .
H21B H 0.238293 0.435541 0.40395 0.031 Uiso 1 1 calc R U . . .
C22 C 0.26133(10) 0.2560(3) 0.42205(16) 0.0246(6) Uani 1 1 d . . . . .
H22A H 0.288337 0.280993 0.427648 0.029 Uiso 1 1 calc R U . . .
H22B H 0.266106 0.248389 0.470199 0.029 Uiso 1 1 calc R U . . .
C23 C 0.15217(11) 0.2873(3) 0.11819(18) 0.0285(7) Uani 1 1 d . . . . .
H23A H 0.15785 0.21381 0.098217 0.034 Uiso 1 1 calc R U . . .
H23B H 0.176221 0.344643 0.134549 0.034 Uiso 1 1 calc R U . . .
C24 C 0.11285(11) 0.3493(3) 0.05879(17) 0.0283(7) Uani 1 1 d . . . . .
C25 C 0.08047(14) 0.2840(3) 0.00372(18) 0.0424(10) Uani 1 1 d . . . . .
H25 H 0.08186 0.196516 0.004043 0.051 Uiso 1 1 calc R U . . .
C26 C 0.04562(14) 0.3434(3) -0.05264(19) 0.0468(11) Uani 1 1 d . . . . .
H26 H 0.023584 0.295317 -0.08969 0.056 Uiso 1 1 calc R U . . .
C27 C 0.04209(11) 0.4710(3) -0.05635(17) 0.0319(7) Uani 1 1 d . . . . .
C28 C 0.07472(10) 0.5361(3) 0.00062(17) 0.0269(7) Uani 1 1 d . . . . .
H28 H 0.073173 0.623518 0.000937 0.032 Uiso 1 1 calc R U . . .
C29 C 0.10917(10) 0.4774(3) 0.05654(17) 0.0276(7) Uani 1 1 d . . . . .
H29 H 0.13088 0.525123 0.094366 0.033 Uiso 1 1 calc R U . . .
C30 C 0.00561(12) 0.5408(4) -0.11888(18) 0.0381(9) Uani 1 1 d . . . . .
C31A C 0.0199(6) 0.633(3) -0.1515(16) 0.033(3) Uani 0.60(2) 1 d . . P B 1
H31A H 0.037956 0.592445 -0.16495 0.05 Uiso 0.5977 1 calc . U P B 1
H31B H 0.035982 0.698589 -0.116854 0.05 Uiso 0.5977 1 calc . U P B 1
H31C H -0.004751 0.668982 -0.193939 0.05 Uiso 0.5977 1 calc . U P B 1
C32 C -0.01825(12) 0.6121(5) -0.0930(2) 0.0506(11) Uani 1 1 d . . . . .
H32A H -0.04165 0.656997 -0.133037 0.076 Uiso 1 1 calc R U . . .
H32B H 0.000907 0.670729 -0.05613 0.076 Uiso 1 1 calc R U . . .
H32C H -0.029463 0.554728 -0.073116 0.076 Uiso 1 1 calc R U . . .
C33A C -0.0198(5) 0.4502(14) -0.1826(8) 0.051(3) Uani 0.60(2) 1 d . . P B 1
H33A H -0.000322 0.40639 -0.191701 0.076 Uiso 0.5977 1 calc . U P B 1
H33B H -0.040282 0.496712 -0.225246 0.076 Uiso 0.5977 1 calc . U P B 1
H33C H -0.034837 0.390502 -0.17098 0.076 Uiso 0.5977 1 calc . U P B 1
C33B C -0.0316(7) 0.462(2) -0.1718(12) 0.051(3) Uani 0.40(2) 1 d . . P B 2
H33D H -0.041973 0.414716 -0.146588 0.076 Uiso 0.40(2) 1 calc R U P B 2
H33E H -0.022689 0.404973 -0.195432 0.076 Uiso 0.40(2) 1 calc R U P B 2
H33F H -0.054304 0.515026 -0.207523 0.076 Uiso 0.40(2) 1 calc R U P B 2
C31B C 0.0301(9) 0.629(5) -0.145(3) 0.033(3) Uani 0.40(2) 1 d . . P B 2
H31D H 0.044386 0.577469 -0.162093 0.05 Uiso 0.4023 1 calc . U P B 2
H31E H 0.051067 0.679571 -0.104982 0.05 Uiso 0.4023 1 calc . U P B 2
H31F H 0.009585 0.682618 -0.18375 0.05 Uiso 0.4023 1 calc . U P B 2
N3 N 0.35413(9) 0.1553(3) 0.54172(15) 0.0284(6) Uani 1 1 d . . . . .
N4 N 0.24800(8) 0.1351(2) 0.38547(13) 0.0219(5) Uani 1 1 d . . . . .
N5 N 0.21995(8) 0.3597(2) 0.30752(14) 0.0247(6) Uani 1 1 d . . . . .
N6 N 0.17581(8) 0.0296(2) 0.26486(14) 0.0220(5) Uani 1 1 d . . . . .
N7 N 0.15145(8) 0.2477(2) 0.18158(13) 0.0225(5) Uani 1 1 d . . . . .
N8 N 0.25662(9) 0.2023(3) 0.20335(17) 0.0341(7) Uani 1 1 d . . . . .
O3 O 0.37193(8) 0.2283(2) 0.65077(13) 0.0317(5) Uani 1 1 d . . . . .
O4 O 0.24664(7) 0.1188(2) 0.23175(12) 0.0318(5) Uani 1 1 d . . . . .
O5 O 0.25239(9) 0.3120(2) 0.21346(16) 0.0435(7) Uani 1 1 d D . . . .
O6 O 0.26957(10) 0.1723(3) 0.16491(16) 0.0524(8) Uani 1 1 d . . . . .
H2B H 0.371(4) 0.372(11) 0.529(7) 0.063 Uiso 0.426(6) 1 d . U P A 2
H2A H 0.390(3) 0.333(8) 0.541(5) 0.063 Uiso 0.574(6) 1 d . U P A 1
H6N H 0.1778(14) -0.026(4) 0.239(2) 0.063 Uiso 1 1 d . U . . .
H5N H 0.2398(15) 0.387(5) 0.305(3) 0.063 Uiso 1 1 d . U . . .
H3N H 0.3559(15) 0.173(4) 0.508(3) 0.063 Uiso 1 1 d . U . . .
N9A N 0.3461(2) 0.3299(7) 0.3801(4) 0.0468(17) Uani 0.574(6) 1 d . . P A 1
O9A O 0.3603(15) 0.275(2) 0.4327(18) 0.049(4) Uani 0.574(6) 1 d . . P A 1
O8A O 0.3212(4) 0.4291(12) 0.3708(6) 0.075(2) Uani 0.574(6) 1 d . . P A 1
O7A O 0.35115(18) 0.3086(6) 0.3280(3) 0.070(2) Uani 0.574(6) 1 d . . P A 1
N9B N 0.3454(3) 0.3923(12) 0.4112(6) 0.050(2) Uani 0.426(6) 1 d . . P A 2
O7B O 0.3584(4) 0.4677(9) 0.4482(6) 0.099(4) Uani 0.426(6) 1 d . . P A 2
O8B O 0.3201(5) 0.3940(16) 0.3467(7) 0.075(2) Uani 0.426(6) 1 d D . P A 2
O9B O 0.356(2) 0.252(3) 0.424(3) 0.049(4) Uani 0.426(6) 1 d . . P A 2
O1S O 0.4349(3) 0.4379(10) 0.4993(5) 0.092(3) Uani 0.430(4) 1 d D U P A 1
H1S H 0.410001 0.46121 0.470381 0.138 Uiso 0.4304 1 calc . U P A 1
C1S C 0.4539(5) 0.4013(16) 0.4610(7) 0.092(3) Uani 0.430(4) 1 d D U P A 1
H11S H 0.468645 0.471783 0.456565 0.138 Uiso 0.4304 1 calc . U P A 1
H12S H 0.431866 0.372493 0.413395 0.138 Uiso 0.4304 1 calc . U P A 1
H13S H 0.474073 0.334542 0.486748 0.138 Uiso 0.4304 1 calc . U P A 1
C2S C 0.4343(5) 0.2977(17) 0.3837(9) 0.087(4) Uani 0.320(4) 1 d D U P A 2
H21S H 0.429223 0.386499 0.382647 0.131 Uiso 0.3196 1 calc . U P A 2
H23S H 0.459143 0.283415 0.380815 0.131 Uiso 0.3196 1 calc . U P A 2
H22S H 0.43935 0.262795 0.428297 0.131 Uiso 0.3196 1 calc . U P A 2
O2S O 0.3983(4) 0.2398(12) 0.3246(7) 0.087(4) Uani 0.320(4) 1 d D U P A 2
H2S H 0.376171 0.266994 0.320863 0.131 Uiso 0.3196 1 calc . U P A 2

loop_
_atom_site_aniso_label
_atom_site_aniso_U_11
_atom_site_aniso_U_22
_atom_site_aniso_U_33
_atom_site_aniso_U_23
_atom_site_aniso_U_13
_atom_site_aniso_U_12
Zn1 0.02046(18) 0.02156(18) 0.02311(18) 0.00063(14) 0.01384(14) 0.00170(14)
C1A 0.041(8) 0.018(4) 0.054(7) -0.001(5) 0.034(7) 0.001(4)
C2A 0.031(6) 0.029(4) 0.060(6) -0.009(4) 0.027(5) -0.009(4)
C3A 0.052(7) 0.027(4) 0.081(7) -0.010(5) 0.045(6) -0.011(4)
C4A 0.064(10) 0.022(4) 0.082(8) -0.003(7) 0.048(9) -0.008(5)
C5A 0.047(7) 0.026(4) 0.064(7) 0.009(5) 0.029(6) 0.001(4)
C6A 0.032(8) 0.016(3) 0.061(7) 0.001(6) 0.031(7) -0.002(4)
N1A 0.036(4) 0.038(4) 0.050(5) -0.019(4) 0.024(4) -0.008(3)
O1A 0.053(5) 0.060(5) 0.087(6) -0.043(4) 0.041(4) -0.036(4)
O2A 0.068(4) 0.036(4) 0.062(6) -0.021(4) 0.030(4) -0.016(3)
N2A 0.035(6) 0.0272(16) 0.022(6) 0.011(5) 0.018(6) 0.003(3)
C1B 0.021(8) 0.023(6) 0.025(6) -0.001(5) 0.013(6) -0.003(5)
C2B 0.034(8) 0.034(6) 0.043(6) -0.011(4) 0.026(5) -0.001(4)
C3B 0.041(9) 0.024(5) 0.053(7) -0.014(6) 0.031(7) -0.010(5)
C4B 0.049(8) 0.030(5) 0.054(7) -0.005(5) 0.040(6) -0.001(5)
C5B 0.030(6) 0.026(4) 0.041(6) 0.004(5) 0.024(5) -0.001(4)
C6B 0.019(7) 0.035(5) 0.025(5) 0.004(5) 0.015(5) 0.002(4)
N2B 0.035(6) 0.0272(16) 0.022(6) 0.011(5) 0.018(6) 0.003(3)
N1B 0.040(7) 0.045(6) 0.048(6) -0.012(4) 0.023(6) -0.022(5)
O1B 0.086(9) 0.055(6) 0.068(7) -0.032(5) 0.027(6) -0.033(6)
O2B 0.114(10) 0.052(6) 0.049(6) -0.008(5) 0.047(6) -0.017(6)
C7 0.0243(16) 0.0259(16) 0.0423(19) 0.0070(14) 0.0215(15) 0.0056(13)
C8 0.0229(15) 0.0278(16) 0.0277(16) 0.0035(13) 0.0170(13) 0.0053(12)
C9 0.0271(16) 0.0313(17) 0.0229(15) 0.0023(13) 0.0124(13) 0.0059(13)
C10 0.0379(19) 0.0276(16) 0.0313(18) 0.0076(14) 0.0176(16) 0.0050(14)
C11 0.0356(19) 0.0245(17) 0.0384(19) 0.0054(14) 0.0168(16) 0.0020(14)
C12 0.0270(17) 0.0279(16) 0.0312(17) -0.0008(14) 0.0122(14) 0.0048(14)
C13 0.0274(16) 0.0297(16) 0.0242(15) 0.0038(12) 0.0170(13) 0.0100(13)
C14 0.0234(15) 0.0311(17) 0.0235(15) 0.0018(13) 0.0151(13) 0.0065(13)
C15 0.0266(16) 0.0247(15) 0.0232(15) 0.0014(12) 0.0163(13) 0.0037(12)
C16 0.0287(16) 0.0223(15) 0.0258(15) 0.0027(12) 0.0167(13) 0.0003(12)
C17 0.0230(15) 0.0234(15) 0.0274(16) -0.0010(12) 0.0139(13) -0.0023(12)
C18 0.0245(15) 0.0242(15) 0.0254(15) -0.0014(12) 0.0130(13) -0.0015(12)
C19 0.0256(15) 0.0233(15) 0.0273(16) 0.0015(12) 0.0164(13) 0.0028(12)
C20 0.0286(17) 0.0207(15) 0.0358(18) 0.0017(13) 0.0173(14) -0.0011(13)
C21 0.0289(16) 0.0228(15) 0.0297(16) -0.0056(12) 0.0176(14) -0.0020(12)
C22 0.0239(15) 0.0275(16) 0.0227(15) -0.0045(12) 0.0128(13) -0.0020(12)
C23 0.0313(17) 0.0311(17) 0.0329(17) 0.0073(13) 0.0238(15) 0.0063(13)
C24 0.0355(18) 0.0311(17) 0.0286(16) 0.0036(13) 0.0240(15) 0.0040(14)
C25 0.071(3) 0.0257(17) 0.0247(17) 0.0010(14) 0.0220(19) 0.0045(18)
C26 0.065(3) 0.032(2) 0.0231(17) -0.0072(14) 0.0099(18) -0.0100(18)
C27 0.0373(19) 0.0333(18) 0.0237(16) 0.0023(14) 0.0154(15) -0.0003(15)
C28 0.0286(16) 0.0265(16) 0.0292(16) 0.0023(13) 0.0180(14) -0.0002(13)
C29 0.0248(16) 0.0289(16) 0.0300(17) 0.0019(13) 0.0153(14) -0.0029(13)
C30 0.038(2) 0.039(2) 0.0228(16) 0.0040(14) 0.0068(15) -0.0039(16)
C31A 0.022(9) 0.047(3) 0.031(6) 0.016(3) 0.014(8) 0.014(8)
C32 0.0274(19) 0.081(3) 0.043(2) 0.026(2) 0.0188(17) 0.011(2)
C33A 0.052(8) 0.045(4) 0.027(4) 0.002(3) 0.002(3) -0.009(5)
C33B 0.052(8) 0.045(4) 0.027(4) 0.002(3) 0.002(3) -0.009(5)
C31B 0.022(9) 0.047(3) 0.031(6) 0.016(3) 0.014(8) 0.014(8)
N3 0.0264(14) 0.0363(16) 0.0243(14) 0.0065(12) 0.0148(12) -0.0007(11)
N4 0.0216(12) 0.0260(13) 0.0213(12) -0.0002(10) 0.0136(11) 0.0025(10)
N5 0.0212(13) 0.0233(13) 0.0300(14) -0.0012(11) 0.0140(12) -0.0014(10)
N6 0.0265(13) 0.0205(13) 0.0227(13) -0.0018(10) 0.0156(11) 0.0003(10)
N7 0.0229(13) 0.0237(13) 0.0242(13) 0.0016(10) 0.0147(11) 0.0012(10)
N8 0.0302(15) 0.0355(17) 0.0441(17) 0.0119(13) 0.0250(14) 0.0164(12)
O3 0.0397(14) 0.0268(12) 0.0437(14) -0.0042(10) 0.0323(12) -0.0052(10)
O4 0.0374(13) 0.0335(13) 0.0367(13) 0.0087(10) 0.0279(11) 0.0102(10)
O5 0.0560(17) 0.0306(13) 0.0675(19) 0.0126(13) 0.0487(16) 0.0103(12)
O6 0.078(2) 0.0486(17) 0.0672(19) 0.0236(14) 0.0632(18) 0.0275(15)
N9A 0.045(3) 0.043(4) 0.066(4) 0.035(3) 0.038(3) 0.014(3)
O9A 0.059(8) 0.054(8) 0.047(7) 0.018(6) 0.037(7) 0.005(8)
O8A 0.068(3) 0.073(7) 0.099(6) 0.024(4) 0.055(4) 0.015(4)
O7A 0.054(3) 0.108(5) 0.057(3) 0.052(3) 0.037(3) 0.025(3)
N9B 0.041(5) 0.063(6) 0.048(5) 0.033(4) 0.025(4) 0.005(5)
O7B 0.165(11) 0.048(5) 0.096(7) 0.020(4) 0.077(7) -0.007(6)
O8B 0.068(3) 0.073(7) 0.099(6) 0.024(4) 0.055(4) 0.015(4)
O9B 0.059(8) 0.054(8) 0.047(7) 0.018(6) 0.037(7) 0.005(8)
O1S 0.085(6) 0.118(7) 0.071(5) 0.022(5) 0.040(4) 0.013(5)
C1S 0.085(6) 0.118(7) 0.071(5) 0.022(5) 0.040(4) 0.013(5)
C2S 0.067(6) 0.099(8) 0.105(9) 0.035(7) 0.053(6) 0.049(6)
O2S 0.067(6) 0.099(8) 0.105(9) 0.035(7) 0.053(6) 0.049(6)

loop_
_atom_type_symbol
_atom_type_description
_atom_type_scat_dispersion_real
_atom_type_scat_dispersion_imag
_atom_type_scat_source
C C 0.0033 0.0016 'International Tables Vol C Tables 4.2.6.8 and 6.1.1.4'
H H 0 0 'International Tables Vol C Tables 4.2.6.8 and 6.1.1.4'
N N 0.0061 0.0033 'International Tables Vol C Tables 4.2.6.8 and 6.1.1.4'
O O 0.0106 0.006 'International Tables Vol C Tables 4.2.6.8 and 6.1.1.4'
Zn Zn 0.2839 1.4301 'International Tables Vol C Tables 4.2.6.8 and 6.1.1.4'

loop_
_geom_angle_atom_site_label_1
_geom_angle_atom_site_label_2
_geom_angle_atom_site_label_3
_geom_angle
_geom_angle_publ_flag
O4 Zn1 N5 120.15(10) y
O4 Zn1 N6 106.12(10) y
N5 Zn1 N6 133.66(10) y
O4 Zn1 N7 109.63(9) y
N5 Zn1 N7 83.99(10) y
N6 Zn1 N7 82.93(10) y
O4 Zn1 N4 107.20(9) y
N5 Zn1 N4 82.36(10) y
N6 Zn1 N4 81.88(10) y
N7 Zn1 N4 142.76(9) y
C2A C1A C6A 116.6(12) ?
C2A C1A H1A 121.7 ?
C6A C1A H1A 121.7 ?
C1A C2A C3A 125.3(12) ?
C1A C2A N1A 116.4(9) ?
C3A C2A N1A 118.2(10) ?
C4A C3A C2A 118.1(11) ?
C4A C3A H3A 120.9 ?
C2A C3A H3A 120.9 ?
C3A C4A C5A 120.2(10) ?
C3A C4A H4A 119.9 ?
C5A C4A H4A 119.9 ?
C4A C5A C6A 119.6(10) ?
C4A C5A H5A 120.2 ?
C6A C5A H5A 120.2 ?
C1A C6A C5A 120.2(11) ?
C1A C6A N2A 122.0(11) ?
C5A C6A N2A 117.7(11) ?
O2A N1A O1A 123.4(9) ?
O2A N1A C2A 117.7(9) ?
O1A N1A C2A 118.8(10) ?
C7 N2A C6A 127.5(10) ?
C7 N2A H2A 108(5) ?
C6A N2A H2A 123(5) ?
C2B C1B C6B 116.8(15) ?
C2B C1B H1B 121.6 ?
C6B C1B H1B 121.6 ?
C1B C2B C3B 124.3(13) ?
C1B C2B N1B 116.0(13) ?
C3B C2B N1B 119.6(13) ?
C4B C3B C2B 116.7(13) ?
C4B C3B H3B 121.7 ?
C2B C3B H3B 121.7 ?
C3B C4B C5B 122.0(14) ?
C3B C4B H4B 119 ?
C5B C4B H4B 119 ?
C4B C5B C6B 120.0(12) ?
C4B C5B H5B 120 ?
C6B C5B H5B 120 ?
C5B C6B N2B 116.0(13) ?
C5B C6B C1B 120.0(15) ?
N2B C6B C1B 123.9(17) ?
C6B N2B C7 114.4(15) ?
C6B N2B H2B 106(10) ?
C7 N2B H2B 133(10) ?
O1B N1B O2B 117.4(15) ?
O1B N1B C2B 120.2(13) ?
O2B N1B C2B 122.3(14) ?
O3 C7 N2A 117.2(6) ?
O3 C7 N3 124.2(3) ?
N2A C7 N3 118.6(6) ?
O3 C7 N2B 130.8(9) ?
N3 C7 N2B 104.9(8) ?
C13 C8 C9 120.3(3) ?
C13 C8 N3 119.4(3) ?
C9 C8 N3 120.2(3) ?
C10 C9 C8 120.3(3) ?
C10 C9 H9 119.8 ?
C8 C9 H9 119.8 ?
C11 C10 C9 120.4(3) ?
C11 C10 H10 119.8 ?
C9 C10 H10 119.8 ?
C10 C11 C12 119.2(3) ?
C10 C11 H11 120.4 ?
C12 C11 H11 120.4 ?
C11 C12 C13 122.2(3) ?
C11 C12 H12 118.9 ?
C13 C12 H12 118.9 ?
C8 C13 C12 117.5(3) ?
C8 C13 C14 124.3(3) ?
C12 C13 C14 118.2(3) ?
N4 C14 C13 116.9(2) ?
N4 C14 H14A 108.1 ?
C13 C14 H14A 108.1 ?
N4 C14 H14B 108.1 ?
C13 C14 H14B 108.1 ?
H14A C14 H14B 107.3 ?
N4 C15 C16 110.9(2) ?
N4 C15 H15A 109.5 ?
C16 C15 H15A 109.5 ?
N4 C15 H15B 109.5 ?
C16 C15 H15B 109.5 ?
H15A C15 H15B 108 ?
N6 C16 C15 109.9(2) ?
N6 C16 H16A 109.7 ?
C15 C16 H16A 109.7 ?
N6 C16 H16B 109.7 ?
C15 C16 H16B 109.7 ?
H16A C16 H16B 108.2 ?
N6 C17 C18 109.4(2) ?
N6 C17 H17A 109.8 ?
C18 C17 H17A 109.8 ?
N6 C17 H17B 109.8 ?
C18 C17 H17B 109.8 ?
H17A C17 H17B 108.2 ?
N7 C18 C17 111.1(2) ?
N7 C18 H18A 109.4 ?
C17 C18 H18A 109.4 ?
N7 C18 H18B 109.4 ?
C17 C18 H18B 109.4 ?
H18A C18 H18B 108 ?
N7 C19 C20 111.2(3) ?
N7 C19 H19A 109.4 ?
C20 C19 H19A 109.4 ?
N7 C19 H19B 109.4 ?
C20 C19 H19B 109.4 ?
H19A C19 H19B 108 ?
N5 C20 C19 110.7(3) ?
N5 C20 H20A 109.5 ?
C19 C20 H20A 109.5 ?
N5 C20 H20B 109.5 ?
C19 C20 H20B 109.5 ?
H20A C20 H20B 108.1 ?
N5 C21 C22 108.3(2) ?
N5 C21 H21A 110 ?
C22 C21 H21A 110 ?
N5 C21 H21B 110 ?
C22 C21 H21B 110 ?
H21A C21 H21B 108.4 ?
N4 C22 C21 111.2(2) ?
N4 C22 H22A 109.4 ?
C21 C22 H22A 109.4 ?
N4 C22 H22B 109.4 ?
C21 C22 H22B 109.4 ?
H22A C22 H22B 108 ?
N7 C23 C24 116.8(3) ?
N7 C23 H23A 108.1 ?
C24 C23 H23A 108.1 ?
N7 C23 H23B 108.1 ?
C24 C23 H23B 108.1 ?
H23A C23 H23B 107.3 ?
C25 C24 C29 117.4(3) ?
C25 C24 C23 122.1(3) ?
C29 C24 C23 120.4(3) ?
C24 C25 C26 121.2(3) ?
C24 C25 H25 119.4 ?
C26 C25 H25 119.4 ?
C27 C26 C25 121.9(3) ?
C27 C26 H26 119 ?
C25 C26 H26 119 ?
C26 C27 C28 116.3(3) ?
C26 C27 C30 123.9(3) ?
C28 C27 C30 119.8(3) ?
C29 C28 C27 121.8(3) ?
C29 C28 H28 119.1 ?
C27 C28 H28 119.1 ?
C28 C29 C24 121.3(3) ?
C28 C29 H29 119.3 ?
C24 C29 H29 119.3 ?
C31A C30 C32 106.4(12) ?
C32 C30 C33B 95.6(9) ?
C31A C30 C27 113.2(8) ?
C32 C30 C27 109.3(3) ?
C33B C30 C27 115.3(10) ?
C31A C30 C33A 100.7(15) ?
C32 C30 C33A 118.1(7) ?
C27 C30 C33A 109.0(6) ?
C32 C30 C31B 113.4(18) ?
C33B C30 C31B 121(2) ?
C27 C30 C31B 102.4(12) ?
C30 C31A H31A 109.5 ?
C30 C31A H31B 109.5 ?
H31A C31A H31B 109.5 ?
C30 C31A H31C 109.5 ?
H31A C31A H31C 109.5 ?
H31B C31A H31C 109.5 ?
C30 C32 H32A 109.5 ?
C30 C32 H32B 109.5 ?
H32A C32 H32B 109.5 ?
C30 C32 H32C 109.5 ?
H32A C32 H32C 109.5 ?
H32B C32 H32C 109.5 ?
C30 C33A H33A 109.5 ?
C30 C33A H33B 109.5 ?
H33A C33A H33B 109.5 ?
C30 C33A H33C 109.5 ?
H33A C33A H33C 109.5 ?
H33B C33A H33C 109.5 ?
C30 C33B H33D 109.5 ?
C30 C33B H33E 109.5 ?
H33D C33B H33E 109.5 ?
C30 C33B H33F 109.5 ?
H33D C33B H33F 109.5 ?
H33E C33B H33F 109.5 ?
C30 C31B H31D 109.5 ?
C30 C31B H31E 109.5 ?
H31D C31B H31E 109.5 ?
C30 C31B H31F 109.5 ?
H31D C31B H31F 109.5 ?
H31E C31B H31F 109.5 ?
C7 N3 C8 126.0(3) ?
C7 N3 H3N 115(3) ?
C8 N3 H3N 119(3) ?
C15 N4 C22 111.9(2) ?
C15 N4 C14 112.7(2) ?
C22 N4 C14 112.8(2) ?
C15 N4 Zn1 101.99(17) ?
C22 N4 Zn1 105.07(18) ?
C14 N4 Zn1 111.59(17) ?
C21 N5 C20 114.1(3) ?
C21 N5 Zn1 108.11(19) ?
C20 N5 Zn1 109.03(19) ?
C21 N5 H5N 114(3) ?
C20 N5 H5N 106(3) ?
Zn1 N5 H5N 104(3) ?
C17 N6 C16 112.9(2) ?
C17 N6 Zn1 107.18(18) ?
C16 N6 Zn1 111.67(19) ?
C17 N6 H6N 109(3) ?
C16 N6 H6N 109(3) ?
Zn1 N6 H6N 107(3) ?
C19 N7 C18 111.5(2) ?
C19 N7 C23 112.7(2) ?
C18 N7 C23 111.1(2) ?
C19 N7 Zn1 101.15(18) ?
C18 N7 Zn1 106.17(18) ?
C23 N7 Zn1 113.73(18) ?
O6 N8 O5 121.1(3) ?
O6 N8 O4 119.2(3) ?
O5 N8 O4 119.6(3) ?
N8 O4 Zn1 113.88(19) ?
O9A N9A O7A 127(2) ?
O9A N9A O8A 118(2) ?
O7A N9A O8A 115.0(7) ?
O7B N9B O8B 129.4(15) ?
O7B N9B O9B 130(2) ?
O8B N9B O9B 101(2) ?
C1S O1S H1S 109.5 ?
O1S C1S H11S 109.5 ?
O1S C1S H12S 109.5 ?
H11S C1S H12S 109.5 ?
O1S C1S H13S 109.5 ?
H11S C1S H13S 109.5 ?
H12S C1S H13S 109.5 ?
O2S C2S H21S 109.5 ?
O2S C2S H23S 109.5 ?
H21S C2S H23S 109.5 ?
O2S C2S H22S 109.5 ?
H21S C2S H22S 109.5 ?
H23S C2S H22S 109.5 ?
C2S O2S H2S 109.5 ?

loop_
_geom_bond_atom_site_label_1
_geom_bond_atom_site_label_2
_geom_bond_distance
_geom_bond_publ_flag
Zn1 O4 1.989(2) y
Zn1 N5 2.088(3) y
Zn1 N6 2.093(3) y
Zn1 N7 2.188(3) y
Zn1 N4 2.228(2) y
C1A C2A 1.355(17) ?
C1A C6A 1.372(13) ?
C1A H1A 0.95 ?
C2A C3A 1.373(13) ?
C2A N1A 1.470(13) ?
C3A C4A 1.360(15) ?
C3A H3A 0.95 ?
C4A C5A 1.374(15) ?
C4A H4A 0.95 ?
C5A C6A 1.428(15) ?
C5A H5A 0.95 ?
C6A N2A 1.450(16) ?
N1A O2A 1.208(13) ?
N1A O1A 1.223(12) ?
N2A C7 1.35(2) ?
N2A H2A 1.07(10) ?
C1B C2B 1.36(2) ?
C1B C6B 1.420(14) ?
C1B H1B 0.95 ?
C2B C3B 1.39(2) ?
C2B N1B 1.415(15) ?
C3B C4B 1.368(18) ?
C3B H3B 0.95 ?
C4B C5B 1.372(16) ?
C4B H4B 0.95 ?
C5B C6B 1.38(2) ?
C5B H5B 0.95 ?
C6B N2B 1.39(2) ?
N2B C7 1.45(3) ?
N2B H2B 0.76(13) ?
N1B O1B 1.265(17) ?
N1B O2B 1.269(18) ?
C7 O3 1.229(4) ?
C7 N3 1.355(5) ?
C8 C13 1.396(4) ?
C8 C9 1.396(4) ?
C8 N3 1.414(4) ?
C9 C10 1.380(5) ?
C9 H9 0.95 ?
C10 C11 1.376(5) ?
C10 H10 0.95 ?
C11 C12 1.381(5) ?
C11 H11 0.95 ?
C12 C13 1.402(5) ?
C12 H12 0.95 ?
C13 C14 1.527(4) ?
C14 N4 1.499(4) ?
C14 H14A 0.99 ?
C14 H14B 0.99 ?
C15 N4 1.477(4) ?
C15 C16 1.521(4) ?
C15 H15A 0.99 ?
C15 H15B 0.99 ?
C16 N6 1.483(4) ?
C16 H16A 0.99 ?
C16 H16B 0.99 ?
C17 N6 1.479(4) ?
C17 C18 1.512(4) ?
C17 H17A 0.99 ?
C17 H17B 0.99 ?
C18 N7 1.481(4) ?
C18 H18A 0.99 ?
C18 H18B 0.99 ?
C19 N7 1.477(4) ?
C19 C20 1.512(4) ?
C19 H19A 0.99 ?
C19 H19B 0.99 ?
C20 N5 1.482(4) ?
C20 H20A 0.99 ?
C20 H20B 0.99 ?
C21 N5 1.478(4) ?
C21 C22 1.522(4) ?
C21 H21A 0.99 ?
C21 H21B 0.99 ?
C22 N4 1.481(4) ?
C22 H22A 0.99 ?
C22 H22B 0.99 ?
C23 N7 1.488(4) ?
C23 C24 1.510(5) ?
C23 H23A 0.99 ?
C23 H23B 0.99 ?
C24 C25 1.370(5) ?
C24 C29 1.395(5) ?
C25 C26 1.391(6) ?
C25 H25 0.95 ?
C26 C27 1.388(5) ?
C26 H26 0.95 ?
C27 C28 1.391(5) ?
C27 C30 1.528(5) ?
C28 C29 1.376(4) ?
C28 H28 0.95 ?
C29 H29 0.95 ?
C30 C31A 1.50(3) ?
C30 C32 1.511(6) ?
C30 C33B 1.52(2) ?
C30 C33A 1.559(15) ?
C30 C31B 1.64(5) ?
C31A H31A 0.98 ?
C31A H31B 0.98 ?
C31A H31C 0.98 ?
C32 H32A 0.98 ?
C32 H32B 0.98 ?
C32 H32C 0.98 ?
C33A H33A 0.98 ?
C33A H33B 0.98 ?
C33A H33C 0.98 ?
C33B H33D 0.98 ?
C33B H33E 0.98 ?
C33B H33F 0.98 ?
C31B H31D 0.98 ?
C31B H31E 0.98 ?
C31B H31F 0.98 ?
N3 H3N 0.82(5) ?
N5 H5N 0.83(5) ?
N6 H6N 0.85(5) ?
N8 O6 1.233(4) ?
N8 O5 1.237(4) ?
N8 O4 1.270(4) ?
N9A O9A 1.15(4) ?
N9A O7A 1.292(10) ?
N9A O8A 1.366(14) ?
N9B O7B 1.074(15) ?
N9B O8B 1.223(19) ?
N9B O9B 1.56(4) ?
O1S C1S 1.428(9) ?
O1S H1S 0.84 ?
C1S H11S 0.98 ?
C1S H12S 0.98 ?
C1S H13S 0.98 ?
C2S O2S 1.428(10) ?
C2S H21S 0.98 ?
C2S H23S 0.98 ?
C2S H22S 0.98 ?
O2S H2S 0.84 ?

loop_
_geom_hbond_atom_site_label_D
_geom_hbond_atom_site_label_H
_geom_hbond_atom_site_label_A
_geom_hbond_distance_DH
_geom_hbond_distance_HA
_geom_hbond_distance_DA
_geom_hbond_angle_DHA
_geom_hbond_site_symmetry_A
N2A H2A O9A 1.07(10) 2.13(11) 3.09(4) 149(7) .
C5B H5B O7B 0.95 2 2.745(18) 134.4 .
N2B H2B N9B 0.76(13) 2.27(13) 3.002(19) 162(12) .
N2B H2B O7B 0.76(13) 1.91(13) 2.65(2) 165(13) .
N2B H2B O9B 0.76(13) 2.47(14) 2.96(5) 124(11) .
C9 H9 O3 0.95 2.35 2.859(4) 113.1 .
C14 H14A O9A 0.99 2.6 3.54(4) 159.3 .
C14 H14A O9B 0.99 2.36 3.32(6) 163.7 .
C14 H14B O5 0.99 2.44 3.429(4) 172.7 4_545
C15 H15A O3 0.99 2.59 3.559(4) 165.3 7_556
C16 H16A O5 0.99 2.58 3.378(4) 137.2 4_545
C17 H17A O3 0.99 2.52 3.502(4) 171.9 7_556
C18 H18A O7B 0.99 2.58 3.545(10) 165 4_545
C19 H19A O3 0.99 2.45 3.420(4) 167.7 7_556
C20 H20A O4 0.99 2.63 3.242(4) 120.5 4
C20 H20B O6 0.99 2.54 3.108(4) 116 4
C21 H21A O3 0.99 2.57 3.546(4) 169.9 7_556
C22 H22A O9A 0.99 2.64 3.60(5) 162.3 .
C22 H22A N9B 0.99 2.65 3.607(9) 162.9 .
C22 H22A O9B 0.99 2.61 3.54(7) 155.9 .
C23 H23B O5 0.99 2.45 3.183(4) 130.9 .
N3 H3N O9A 0.82(5) 2.08(6) 2.87(4) 161(5) .
N3 H3N O9B 0.82(5) 2.06(8) 2.87(6) 168(5) .
N5 H5N O8A 0.83(5) 2.62(5) 3.351(13) 148(4) .
N5 H5N O8B 0.83(5) 2.64(5) 3.391(17) 152(4) .
N5 H5N O5 0.83(5) 2.47(5) 2.978(4) 120(4) .
N6 H6N O8A 0.85(5) 2.52(5) 3.267(13) 146(4) 4_545
N6 H6N O7A 0.85(5) 2.22(5) 2.964(6) 146(4) 4_545
N6 H6N O8B 0.85(5) 2.15(5) 2.959(19) 159(4) 4_545
O1S H1S N9A 0.84 2.58 3.163(13) 128.1 .
C2S H23S O1B 0.98 2.05 2.80(2) 132.6 6_565

loop_
_geom_torsion_atom_site_label_1
_geom_torsion_atom_site_label_2
_geom_torsion_atom_site_label_3
_geom_torsion_atom_site_label_4
_geom_torsion
C6A C1A C2A C3A -1(3)
C6A C1A C2A N1A 177.4(13)
C1A C2A C3A C4A 1(2)
N1A C2A C3A C4A -177.3(12)
C2A C3A C4A C5A -2(2)
C3A C4A C5A C6A 2(2)
C2A C1A C6A C5A 1(2)
C2A C1A C6A N2A 179(2)
C4A C5A C6A C1A -2(2)
C4A C5A C6A N2A -179.5(16)
C1A C2A N1A O2A -17.0(19)
C3A C2A N1A O2A 161.2(12)
C1A C2A N1A O1A 165.6(15)
C3A C2A N1A O1A -16.2(16)
C1A C6A N2A C7 39(3)
C5A C6A N2A C7 -143.2(17)
C6B C1B C2B C3B -3(3)
C6B C1B C2B N1B 179.6(17)
C1B C2B C3B C4B 1(3)
N1B C2B C3B C4B 177.7(15)
C2B C3B C4B C5B 2(2)
C3B C4B C5B C6B -3(3)
C4B C5B C6B N2B -176(2)
C4B C5B C6B C1B 0(3)
C2B C1B C6B C5B 3(3)
C2B C1B C6B N2B 179(3)
C5B C6B N2B C7 -147(2)
C1B C6B N2B C7 37(3)
C1B C2B N1B O1B -179.8(19)
C3B C2B N1B O1B 3(2)
C1B C2B N1B O2B 2(3)
C3B C2B N1B O2B -175.2(17)
C6A N2A C7 O3 3(2)
C6A N2A C7 N3 -175.5(15)
C6B N2B C7 O3 6(3)
C6B N2B C7 N3 -179.0(19)
C13 C8 C9 C10 -0.5(5)
N3 C8 C9 C10 -178.4(3)
C8 C9 C10 C11 2.6(5)
C9 C10 C11 C12 -1.7(5)
C10 C11 C12 C13 -1.3(5)
C9 C8 C13 C12 -2.3(4)
N3 C8 C13 C12 175.6(3)
C9 C8 C13 C14 178.4(3)
N3 C8 C13 C14 -3.7(4)
C11 C12 C13 C8 3.3(5)
C11 C12 C13 C14 -177.4(3)
C8 C13 C14 N4 -86.7(4)
C12 C13 C14 N4 94.1(3)
N4 C15 C16 N6 -52.5(3)
N6 C17 C18 N7 -54.3(3)
N7 C19 C20 N5 -54.1(3)
N5 C21 C22 N4 -56.2(3)
N7 C23 C24 C25 -89.9(4)
N7 C23 C24 C29 93.1(4)
C29 C24 C25 C26 0.9(6)
C23 C24 C25 C26 -176.2(4)
C24 C25 C26 C27 0.7(7)
C25 C26 C27 C28 -2.0(6)
C25 C26 C27 C30 176.7(4)
C26 C27 C28 C29 1.8(5)
C30 C27 C28 C29 -177.0(3)
C27 C28 C29 C24 -0.3(5)
C25 C24 C29 C28 -1.1(5)
C23 C24 C29 C28 176.1(3)
C26 C27 C30 C31A -124.2(15)
C28 C27 C30 C31A 54.5(15)
C26 C27 C30 C32 117.4(4)
C28 C27 C30 C32 -63.9(4)
C26 C27 C30 C33B 11.1(11)
C28 C27 C30 C33B -170.2(10)
C26 C27 C30 C33A -13.1(8)
C28 C27 C30 C33A 165.6(7)
C26 C27 C30 C31B -122(2)
C28 C27 C30 C31B 57(2)
O3 C7 N3 C8 -0.9(5)
N2A C7 N3 C8 176.9(10)
N2B C7 N3 C8 -176.5(13)
C13 C8 N3 C7 150.0(3)
C9 C8 N3 C7 -32.1(5)
C16 C15 N4 C22 160.9(2)
C16 C15 N4 C14 -70.7(3)
C16 C15 N4 Zn1 49.1(3)
C21 C22 N4 C15 -75.0(3)
C21 C22 N4 C14 156.7(2)
C21 C22 N4 Zn1 34.9(3)
C13 C14 N4 C15 -51.2(4)
C13 C14 N4 C22 76.7(3)
C13 C14 N4 Zn1 -165.3(2)
C22 C21 N5 C20 168.1(3)
C22 C21 N5 Zn1 46.7(3)
C19 C20 N5 C21 -93.4(3)
C19 C20 N5 Zn1 27.5(3)
C18 C17 N6 C16 168.8(2)
C18 C17 N6 Zn1 45.5(3)
C15 C16 N6 C17 -95.2(3)
C15 C16 N6 Zn1 25.6(3)
C20 C19 N7 C18 161.0(3)
C20 C19 N7 C23 -73.3(3)
C20 C19 N7 Zn1 48.4(3)
C17 C18 N7 C19 -76.0(3)
C17 C18 N7 C23 157.4(3)
C17 C18 N7 Zn1 33.3(3)
C24 C23 N7 C19 -58.6(4)
C24 C23 N7 C18 67.3(4)
C24 C23 N7 Zn1 -173.0(2)
O6 N8 O4 Zn1 -164.3(3)
O5 N8 O4 Zn1 14.2(4)
